data_4326269
loop_
_publ_author_name
'Qiang Gao'
'Xiqu Wang'
'Allan J. Jacobson'

_publ_section_title
;
 Homochiral Frameworks Formed by Reactions of Lanthanide Ions with a
 Chiral Antimony Tartrate Secondary Building Unit
;
_journal_name_full 'Inorganic Chemistry'
_journal_page_first 9073
_journal_page_last 9082
_journal_paper_doi 10.1021/ic201274c
_journal_volume 50
_journal_year 2011
_chemical_absolute_configuration rm
_chemical_formula_sum 'C8 H16 Er N O21 Sb2'
_chemical_formula_weight 872.98
_chemical_name_systematic
; 
 ? 
;
_space_group_IT_number 19
_symmetry_cell_setting orthorhombic
_symmetry_space_group_name_Hall 'P 2ac 2ab'
_symmetry_space_group_name_H-M 'P 21 21 21'
_atom_sites_solution_hydrogens geom
_atom_sites_solution_primary direct
_atom_sites_solution_secondary difmap
_audit_creation_method SHELXL-97
_cell_angle_alpha 90.00
_cell_angle_beta 90.00
_cell_angle_gamma 90.00
_cell_formula_units_Z 4
_cell_length_a 10.2617(10)
_cell_length_b 11.2688(11)
_cell_length_c 16.7347(16)
_cell_measurement_reflns_used 9901
_cell_measurement_temperature 296(2)
_cell_measurement_theta_max 29.73
_cell_measurement_theta_min 2.33
_cell_volume 1935.2(3)
_computing_cell_refinement Bruker-ApexII
_computing_data_collection Bruker-ApexII
_computing_data_reduction Bruker-ApexII
_computing_structure_refinement 'SHELXL-97 (Sheldrick, 1997)'
_computing_structure_solution 'SHELXS-97 (Sheldrick, 1990)'
_diffrn_ambient_temperature 296(2)
_diffrn_measured_fraction_theta_full 0.960
_diffrn_measured_fraction_theta_max 0.859
_diffrn_radiation_monochromator graphite
_diffrn_radiation_source 'fine-focus sealed tube'
_diffrn_radiation_type MoK\a
_diffrn_radiation_wavelength 0.71073
_diffrn_reflns_av_R_equivalents 0.0350
_diffrn_reflns_av_sigmaI/netI 0.0251
_diffrn_reflns_limit_h_max 12
_diffrn_reflns_limit_h_min -11
_diffrn_reflns_limit_k_max 14
_diffrn_reflns_limit_k_min -15
_diffrn_reflns_limit_l_max 23
_diffrn_reflns_limit_l_min -18
_diffrn_reflns_number 12555
_diffrn_reflns_theta_full 25.00
_diffrn_reflns_theta_max 29.85
_diffrn_reflns_theta_min 2.18
_exptl_absorpt_coefficient_mu 7.182
_exptl_absorpt_correction_T_max 0.797
_exptl_absorpt_correction_T_min 0.342
_exptl_absorpt_correction_type multi-scan
_exptl_absorpt_process_details 'Blessing, 1995'
_exptl_crystal_colour red
_exptl_crystal_density_diffrn 2.996
_exptl_crystal_description plate
_exptl_crystal_F_000 1636
_exptl_crystal_size_max 0.20
_exptl_crystal_size_mid 0.10
_exptl_crystal_size_min 0.04
_refine_diff_density_max 1.304
_refine_diff_density_min -2.195
_refine_diff_density_rms 0.236
_refine_ls_abs_structure_details 'Flack H D (1983), Acta Cryst. A39, 876-881'
_refine_ls_abs_structure_Flack 0.015(8)
_refine_ls_extinction_method none
_refine_ls_goodness_of_fit_ref 1.119
_refine_ls_hydrogen_treatment constrain
_refine_ls_matrix_type full
_refine_ls_number_parameters 298
_refine_ls_number_reflns 4629
_refine_ls_number_restraints 0
_refine_ls_restrained_S_all 1.119
_refine_ls_R_factor_all 0.0297
_refine_ls_R_factor_gt 0.0295
_refine_ls_shift/su_max 0.001
_refine_ls_shift/su_mean 0.000
_refine_ls_structure_factor_coef Fsqd
_refine_ls_weighting_details 'calc w=1/[\s^2^(Fo^2^)+(0.0544P)^2^+2.9324P] where P=(Fo^2^+2Fc^2^)/3'
_refine_ls_weighting_scheme calc
_refine_ls_wR_factor_gt 0.0785
_refine_ls_wR_factor_ref 0.0787
_reflns_number_gt 4601
_reflns_number_total 4629
_reflns_threshold_expression >2sigma(I)
_cod_data_source_file ic201274c_si_003_11.cif
_cod_data_source_block 1D-Er
_cod_database_code 4326269

loop_
_symmetry_equiv_pos_as_xyz
'x, y, z'
'-x+1/2, -y, z+1/2'
'x+1/2, -y+1/2, -z'
'-x, y+1/2, -z+1/2'

loop_
_atom_site_label
_atom_site_type_symbol
_atom_site_fract_x
_atom_site_fract_y
_atom_site_fract_z
_atom_site_U_iso_or_equiv
_atom_site_adp_type
_atom_site_occupancy
_atom_site_symmetry_multiplicity
_atom_site_calc_flag
_atom_site_refinement_flags
Er1 Er 0.62110(3) 0.33782(2) 0.710594(14) 0.01758(7) Uani 1 1 d .
Sb2 Sb 0.39892(4) 0.50363(3) 0.38361(2) 0.01775(9) Uani 1 1 d .
Sb1 Sb 0.02381(4) 0.61965(3) 0.57462(2) 0.01802(9) Uani 1 1 d .
O1 O 0.4744(5) 0.4172(4) 0.6198(3) 0.0285(10) Uani 1 1 d .
O2 O 0.4894(5) 0.5041(4) 0.5016(3) 0.0238(9) Uani 1 1 d .
O3 O 0.2669(5) 0.4159(4) 0.4479(2) 0.0199(8) Uani 1 1 d .
O4 O 0.1943(5) 0.5403(4) 0.5963(3) 0.0218(9) Uani 1 1 d .
O5 O -0.0194(5) 0.4359(4) 0.5427(3) 0.0245(9) Uani 1 1 d .
O6 O 0.0590(6) 0.2526(4) 0.5612(3) 0.0328(11) Uani 1 1 d .
O7 O 0.2562(5) 0.9002(4) 0.4936(3) 0.0267(10) Uani 1 1 d .
O8 O 0.1493(5) 0.7772(4) 0.5742(3) 0.0241(9) Uani 1 1 d .
O9 O 0.0518(5) 0.6475(4) 0.4584(2) 0.0215(9) Uani 1 1 d .
O10 O 0.0829(5) 0.6713(4) 0.2706(3) 0.0255(9) Uani 1 1 d .
O11 O 0.2270(5) 0.5323(4) 0.3054(3) 0.0223(9) Uani 1 1 d .
O12 O 0.3368(5) 0.6627(3) 0.4163(2) 0.0193(8) Uani 1 1 d .
O13 O 0.8297(6) 0.2248(5) 0.7063(4) 0.0459(14) Uani 1 1 d .
O14 O 0.8477(7) 0.4033(6) 0.7447(4) 0.0488(16) Uani 1 1 d .
O15 O 1.0199(7) 0.2869(9) 0.7469(4) 0.061(2) Uani 1 1 d .
O16W O 0.7284(5) 0.3807(4) 0.5890(3) 0.0235(9) Uani 1 1 d .
O17W O 0.5551(5) 0.1744(4) 0.6336(3) 0.0297(10) Uani 1 1 d .
O18W O 0.6287(6) 0.5449(4) 0.7264(3) 0.0330(12) Uani 1 1 d .
O19W O 0.6432(5) 0.3751(5) 0.8478(3) 0.0286(10) Uani 1 1 d .
O20W O 0.6229(5) 0.1444(4) 0.7915(3) 0.0271(10) Uani 1 1 d .
O21W O 0.2789(7) 0.1167(5) 0.6210(4) 0.0450(14) Uani 1 1 d .
N1 N 0.9051(7) 0.3034(6) 0.7328(4) 0.0329(14) Uani 1 1 d .
C1 C 0.4328(6) 0.4374(5) 0.5521(3) 0.0184(11) Uani 1 1 d .
C2 C 0.3036(6) 0.3820(5) 0.5266(3) 0.0193(11) Uani 1 1 d .
H2 H 0.3138 0.2955 0.5275 0.023 Uiso 1 1 calc R
C3 C 0.2020(7) 0.4153(5) 0.5879(3) 0.0210(12) Uani 1 1 d .
H3 H 0.2273 0.3812 0.6395 0.025 Uiso 1 1 calc R
C4 C 0.0736(7) 0.3613(5) 0.5629(4) 0.0213(12) Uani 1 1 d .
C5 C 0.1822(6) 0.8168(5) 0.5039(4) 0.0192(11) Uani 1 1 d .
C6 C 0.1238(6) 0.7492(4) 0.4344(3) 0.0173(10) Uani 1 1 d .
H6 H 0.0642 0.8027 0.4062 0.021 Uiso 1 1 calc R
C7 C 0.2331(6) 0.7153(5) 0.3766(3) 0.0161(10) Uani 1 1 d .
H7 H 0.2647 0.7879 0.3508 0.019 Uiso 1 1 calc R
C8 C 0.1763(6) 0.6344(5) 0.3119(3) 0.0172(11) Uani 1 1 d .

loop_
_atom_site_aniso_label
_atom_site_aniso_U_11
_atom_site_aniso_U_22
_atom_site_aniso_U_33
_atom_site_aniso_U_23
_atom_site_aniso_U_13
_atom_site_aniso_U_12
Er1 0.01688(15) 0.02106(11) 0.01479(11) 0.00089(8) 0.00052(9) 0.00052(9)
Sb2 0.0164(2) 0.01970(14) 0.01710(17) 0.00148(12) 0.00075(12) 0.00042(13)
Sb1 0.0165(2) 0.02098(15) 0.01663(17) -0.00099(12) 0.00108(14) -0.00002(13)
O1 0.026(3) 0.043(2) 0.0157(19) 0.0019(17) -0.0041(18) 0.008(2)
O2 0.023(3) 0.0243(18) 0.024(2) 0.0044(16) -0.0054(17) -0.0066(17)
O3 0.019(2) 0.0251(18) 0.0154(19) 0.0038(14) -0.0037(15) -0.0054(16)
O4 0.017(3) 0.0244(18) 0.024(2) -0.0036(15) -0.0031(16) 0.0011(16)
O5 0.016(3) 0.0279(19) 0.030(2) -0.0008(17) -0.0022(18) -0.0005(17)
O6 0.032(3) 0.0240(19) 0.042(3) 0.0030(19) -0.007(2) -0.0068(19)
O7 0.027(3) 0.0235(19) 0.030(2) -0.0019(17) -0.0025(19) -0.0049(18)
O8 0.029(3) 0.0255(18) 0.0176(19) -0.0038(15) -0.0018(17) -0.0040(17)
O9 0.022(3) 0.0262(18) 0.0167(18) -0.0054(15) 0.0014(15) -0.0062(17)
O10 0.023(3) 0.036(2) 0.0171(19) -0.0003(16) -0.0077(16) 0.0026(19)
O11 0.022(3) 0.0224(18) 0.023(2) -0.0042(15) -0.0040(16) 0.0017(16)
O12 0.018(2) 0.0179(16) 0.022(2) 0.0001(15) -0.0035(15) 0.0019(15)
O13 0.027(3) 0.042(3) 0.069(4) 0.010(3) -0.004(3) -0.004(2)
O14 0.033(4) 0.054(3) 0.059(4) -0.019(3) -0.007(3) 0.003(3)
O15 0.023(4) 0.112(6) 0.048(4) -0.005(4) -0.004(3) 0.015(4)
O16W 0.016(3) 0.034(2) 0.020(2) 0.0093(17) 0.0052(15) 0.0003(18)
O17W 0.032(3) 0.029(2) 0.028(2) -0.0068(18) -0.0030(19) -0.003(2)
O18W 0.048(4) 0.0213(18) 0.030(2) -0.0021(16) -0.003(2) 0.005(2)
O19W 0.030(3) 0.042(2) 0.0138(18) -0.0002(17) -0.0020(17) -0.004(2)
O20W 0.031(3) 0.0228(18) 0.027(2) 0.0050(15) 0.004(2) 0.0086(18)
O21W 0.050(4) 0.038(3) 0.048(3) 0.015(2) -0.009(3) -0.004(3)
N1 0.026(4) 0.050(3) 0.023(3) 0.006(2) 0.001(2) 0.001(3)
C1 0.018(3) 0.020(2) 0.017(2) -0.0010(18) 0.000(2) 0.006(2)
C2 0.025(4) 0.019(2) 0.014(2) 0.0049(18) 0.000(2) 0.003(2)
C3 0.025(4) 0.020(2) 0.018(3) 0.0037(18) 0.000(2) 0.000(2)
C4 0.015(3) 0.026(2) 0.023(3) 0.003(2) -0.002(2) -0.002(2)
C5 0.016(3) 0.018(2) 0.024(3) -0.0020(19) 0.001(2) 0.0006(19)
C6 0.014(3) 0.022(2) 0.016(2) -0.0010(17) -0.001(2) 0.000(2)
C7 0.015(3) 0.019(2) 0.015(2) -0.0009(18) -0.0014(19) -0.0022(19)
C8 0.017(3) 0.022(2) 0.013(2) 0.0011(17) -0.0014(18) -0.003(2)

loop_
_atom_type_symbol
_atom_type_description
_atom_type_scat_dispersion_real
_atom_type_scat_dispersion_imag
_atom_type_scat_source
C C 0.0033 0.0016 'International Tables Vol C Tables 4.2.6.8 and 6.1.1.4'
O O 0.0106 0.0060 'International Tables Vol C Tables 4.2.6.8 and 6.1.1.4'
Sb Sb -0.5866 1.5461 'International Tables Vol C Tables 4.2.6.8 and 6.1.1.4'
Er Er -0.2586 4.9576 'International Tables Vol C Tables 4.2.6.8 and 6.1.1.4'
N N 0.0061 0.0033 'International Tables Vol C Tables 4.2.6.8 and 6.1.1.4'
H H 0.0000 0.0000 'International Tables Vol C Tables 4.2.6.8 and 6.1.1.4'

loop_
_geom_angle_atom_site_label_1
_geom_angle_atom_site_label_2
_geom_angle_atom_site_label_3
_geom_angle
_geom_angle_site_symmetry_1
_geom_angle_site_symmetry_3
O1 Er1 O10 73.47(17) . 2_565
O1 Er1 O19W 129.45(18) . .
O10 Er1 O19W 70.84(17) 2_565 .
O1 Er1 O17W 75.84(18) . .
O10 Er1 O17W 86.73(18) 2_565 .
O19W Er1 O17W 134.91(18) . .
O1 Er1 O18W 73.29(18) . .
O10 Er1 O18W 91.43(19) 2_565 .
O19W Er1 O18W 73.05(18) . .
O17W Er1 O18W 148.26(18) . .
O1 Er1 O16W 70.09(17) . .
O10 Er1 O16W 143.21(17) 2_565 .
O19W Er1 O16W 139.56(18) . .
O17W Er1 O16W 79.76(17) . .
O18W Er1 O16W 83.02(17) . .
O1 Er1 O13 137.4(2) . .
O10 Er1 O13 139.80(19) 2_565 .
O19W Er1 O13 92.1(2) . .
O17W Er1 O13 80.3(2) . .
O18W Er1 O13 118.8(2) . .
O16W Er1 O13 71.3(2) . .
O1 Er1 O14 129.7(2) . .
O10 Er1 O14 138.63(19) 2_565 .
O19W Er1 O14 68.6(2) . .
O17W Er1 O14 128.6(2) . .
O18W Er1 O14 69.6(2) . .
O16W Er1 O14 72.7(2) . .
O13 Er1 O14 50.2(2) . .
O1 Er1 O20W 132.71(18) . .
O10 Er1 O20W 74.99(16) 2_565 .
O19W Er1 O20W 68.58(16) . .
O17W Er1 O20W 68.01(16) . .
O18W Er1 O20W 141.61(16) . .
O16W Er1 O20W 128.65(15) . .
O13 Er1 O20W 64.85(18) . .
O14 Er1 O20W 97.1(2) . .
O12 Sb2 O3 94.65(18) . .
O12 Sb2 O2 83.37(17) . .
O3 Sb2 O2 78.60(17) . .
O12 Sb2 O11 77.02(16) . .
O3 Sb2 O11 81.38(17) . .
O2 Sb2 O11 150.61(17) . .
O9 Sb1 O4 96.98(19) . .
O9 Sb1 O5 86.52(17) . .
O4 Sb1 O5 78.35(18) . .
O9 Sb1 O8 77.59(16) . .
O4 Sb1 O8 81.29(19) . .
O5 Sb1 O8 152.38(19) . .
C1 O1 Er1 154.0(4) . .
C1 O2 Sb2 113.9(4) . .
C2 O3 Sb2 116.9(4) . .
C3 O4 Sb1 118.4(4) . .
C4 O5 Sb1 113.3(4) . .
C5 O8 Sb1 115.6(4) . .
C6 O9 Sb1 118.6(3) . .
C8 O10 Er1 155.9(4) . 2_564
C8 O11 Sb2 114.1(4) . .
C7 O12 Sb2 120.0(3) . .
N1 O13 Er1 99.1(5) . .
N1 O14 Er1 97.6(5) . .
O15 N1 O13 123.9(8) . .
O15 N1 O14 123.2(8) . .
O13 N1 O14 112.9(7) . .
O1 C1 O2 124.2(6) . .
O1 C1 C2 118.8(6) . .
O2 C1 C2 116.9(5) . .
O3 C2 C3 112.3(5) . .
O3 C2 C1 112.3(5) . .
C3 C2 C1 108.0(5) . .
O4 C3 C4 112.3(5) . .
O4 C3 C2 110.6(5) . .
C4 C3 C2 108.3(5) . .
O6 C4 O5 122.7(6) . .
O6 C4 C3 120.8(6) . .
O5 C4 C3 116.5(5) . .
O7 C5 O8 123.6(6) . .
O7 C5 C6 121.6(5) . .
O8 C5 C6 114.8(5) . .
O9 C6 C5 113.2(4) . .
O9 C6 C7 111.0(4) . .
C5 C6 C7 108.8(5) . .
O12 C7 C6 111.5(4) . .
O12 C7 C8 112.2(5) . .
C6 C7 C8 108.5(5) . .
O10 C8 O11 124.7(5) . .
O10 C8 C7 118.9(5) . .
O11 C8 C7 116.4(5) . .

loop_
_geom_bond_atom_site_label_1
_geom_bond_atom_site_label_2
_geom_bond_distance
_geom_bond_site_symmetry_2
Er1 O1 2.318(5) .
Er1 O10 2.324(5) 2_565
Er1 O19W 2.345(4) .
Er1 O17W 2.347(4) .
Er1 O18W 2.350(4) .
Er1 O16W 2.363(4) .
Er1 O13 2.491(7) .
Er1 O14 2.506(7) .
Er1 O20W 2.567(4) .
Sb2 O12 1.980(4) .
Sb2 O3 1.992(4) .
Sb2 O2 2.181(4) .
Sb2 O11 2.221(5) .
Sb1 O9 1.991(4) .
Sb1 O4 1.998(5) .
Sb1 O5 2.184(4) .
Sb1 O8 2.194(5) .
O1 C1 1.232(7) .
O2 C1 1.272(7) .
O3 C2 1.423(6) .
O4 C3 1.418(7) .
O5 C4 1.317(8) .
O6 C4 1.234(8) .
O7 C5 1.221(7) .
O8 C5 1.303(8) .
O9 C6 1.422(7) .
O10 C8 1.251(8) .
O10 Er1 2.324(5) 2_564
O11 C8 1.267(7) .
O12 C7 1.388(7) .
O13 N1 1.257(9) .
O14 N1 1.287(10) .
O15 N1 1.216(10) .
C1 C2 1.526(9) .
C2 C3 1.511(8) .
C3 C4 1.510(9) .
C5 C6 1.515(8) .
C6 C7 1.529(8) .
C7 C8 1.531(7) .
